data_4062980
loop_
_publ_author_name
'Schouteeten, St\'ephanie'
'Tranchier, Jean-Philippe'
'Rose-Munch, Fran\,coise'
'Rose, Eric'
'Auffrant, Audrey'
'Stephenson, G. Richard'

_publ_section_title
;
 Cationic (\h6-Arene)tricarbonylmanganese Linked to Neutral
 (\h6-Arene)tricarbonylchromium Complexes
;
_journal_coden_ASTM ORGND7
_journal_issue 18
_journal_name_full Organometallics
_journal_page_first 4308
_journal_page_last 4316
_journal_paper_doi 10.1021/om049807g
_journal_volume 23
_journal_year 2004
_chemical_formula_moiety ' C24 H14 Cr O4 S '
_chemical_formula_sum 'C24 H14 Cr O4 S'
_chemical_formula_weight 450.44
_space_group_IT_number 14
_symmetry_cell_setting monoclinic
_symmetry_space_group_name_Hall '-P 2ybc'
_symmetry_space_group_name_H-M 'P 1 21/c 1'
_cell_angle_alpha 90
_cell_angle_beta 104.46(3)
_cell_angle_gamma 90
_cell_formula_units_Z 4
_cell_length_a 12.367(3)
_cell_length_b 11.750(8)
_cell_length_c 14.778(6)
_cell_measurement_temperature 295
_cell_volume 2079.4(17)
_diffrn_ambient_temperature 295
_exptl_crystal_density_diffrn 1.439
_cod_depositor_comments
;
The following automatic conversions were performed:
'_symmetry_cell_setting' value 'Monoclinic' changed to 'monoclinic'
according to '/home/saulius/struct/CIF-dictionaries/cif_core.dic'
dictionary named 'cif_core.dic' version 2.4.1 from 2010-06-29.

Automatic conversion script
Id: cif_fix_enum 1527 2010-12-29 10:47:43Z saulius 
;
_cod_original_sg_symbol_H-M 'P 21/c'
_cod_original_formula_sum ' C24 H14 Cr O4 S '
_cod_database_code 4062980

loop_
_symmetry_equiv_pos_as_xyz
x,y,z
-x,-y,-z
-x,y+1/2,-z+1/2
x,-y+1/2,z+1/2

loop_
_atom_site_label
_atom_site_type_symbol
_atom_site_fract_x
_atom_site_fract_y
_atom_site_fract_z
_atom_site_U_iso_or_equiv
_atom_site_occupancy
_atom_site_adp_type
_atom_site_refinement_flags_posn
_atom_site_refinement_flags_adp
_atom_site_refinement_flags_occupancy
_atom_site_disorder_assembly
_atom_site_disorder_group
_atom_site_attached_hydrogens
Cr1 Cr 0.23838(18) 0.12268(18) 0.13020(15) 0.0641 1.0000 Uani . . . . . .
S1 S 0.7725(3) 0.0264(3) 0.2653(3) 0.0816 1.0000 Uani . . . . . .
C1 C 1.1641(11) -0.0940(12) 0.4526(9) 0.071(4) 1.0000 Uiso . . . . . .
C2 C 1.2695(13) -0.0519(12) 0.4680(10) 0.080(5) 1.0000 Uiso . . . . . .
C3 C 1.3583(12) -0.1215(13) 0.5192(10) 0.081(4) 1.0000 Uiso . . . . . .
C4 C 1.3326(11) -0.2231(12) 0.5488(9) 0.068(4) 1.0000 Uiso . . . . . .
C5 C 1.2303(14) -0.2628(15) 0.5337(11) 0.099(5) 1.0000 Uiso . . . . . .
C6 C 1.1409(14) -0.1982(16) 0.4838(12) 0.099(5) 1.0000 Uiso . . . . . .
C7 C 1.0733(13) -0.0244(13) 0.3985(10) 0.080(4) 1.0000 Uiso . . . . . .
C8 C 0.9946(12) 0.0262(13) 0.3533(10) 0.077(4) 1.0000 Uiso . . . . . .
C9 C 0.9013(11) 0.0892(12) 0.3001(9) 0.069(4) 1.0000 Uiso . . . . . .
C10 C 0.8988(12) 0.1997(13) 0.2743(10) 0.079(4) 1.0000 Uiso . . . . . .
C11 C 0.7914(12) 0.2343(13) 0.2269(10) 0.078(4) 1.0000 Uiso . . . . . .
C12 C 0.7155(11) 0.1500(11) 0.2136(9) 0.067(4) 1.0000 Uiso . . . . . .
C13 C 0.5990(12) 0.1541(12) 0.1669(10) 0.074(4) 1.0000 Uiso . . . . . .
C14 C 0.5016(11) 0.1563(11) 0.1290(9) 0.071(4) 1.0000 Uiso . . . . . .
C15 C 0.3858(10) 0.1726(11) 0.0821(9) 0.061(4) 1.0000 Uiso . . . . . .
C16 C 0.3266(11) 0.2712(12) 0.0922(10) 0.074(4) 1.0000 Uiso . . . . . .
C17 C 0.2108(12) 0.2800(13) 0.0437(10) 0.083(4) 1.0000 Uiso . . . . . .
C18 C 0.1625(11) 0.1907(13) -0.0097(10) 0.072(4) 1.0000 Uiso . . . . . .
C19 C 0.2203(12) 0.0882(12) -0.0201(9) 0.070(4) 1.0000 Uiso . . . . . .
C20 C 0.3306(11) 0.0785(12) 0.0244(9) 0.071(4) 1.0000 Uiso . . . . . .
C21 C 1.5197(13) -0.2623(15) 0.6284(12) 0.101(5) 1.0000 Uiso . . . . . .
C101 C 0.2047(12) 0.1934(14) 0.2244(12) 0.084(4) 1.0000 Uiso . . . . . .
C102 C 0.1196(13) 0.0346(13) 0.1294(10) 0.077(4) 1.0000 Uiso . . . . . .
C103 C 0.3262(12) 0.0310(13) 0.2135(11) 0.082(4) 1.0000 Uiso . . . . . .
O1 O 1.4130(11) -0.3046(11) 0.5952(9) 0.124(4) 1.0000 Uiso . . . . . .
O101 O 0.1844(9) 0.2449(10) 0.2868(8) 0.111(4) 1.0000 Uiso . . . . . .
O102 O 0.0434(10) -0.0266(10) 0.1274(7) 0.103(3) 1.0000 Uiso . . . . . .
O103 O 0.3849(9) -0.0248(10) 0.2700(8) 0.104(3) 1.0000 Uiso . . . . . .
H21 H 1.2842 0.0248 0.4443 0.115(13) 1.0000 Uiso . . . . . .
H31 H 1.4376 -0.0949 0.5327 0.115(13) 1.0000 Uiso . . . . . .
H51 H 1.2168 -0.3395 0.5582 0.115(13) 1.0000 Uiso . . . . . .
H61 H 1.0626 -0.2271 0.4713 0.115(13) 1.0000 Uiso . . . . . .
H101 H 0.9657 0.2506 0.2876 0.115(13) 1.0000 Uiso . . . . . .
H111 H 0.7729 0.3141 0.2049 0.115(13) 1.0000 Uiso . . . . . .
H161 H 0.3646 0.3350 0.1327 0.115(13) 1.0000 Uiso . . . . . .
H171 H 0.1669 0.3500 0.0491 0.115(13) 1.0000 Uiso . . . . . .
H181 H 0.0819 0.1971 -0.0437 0.115(13) 1.0000 Uiso . . . . . .
H191 H 0.1805 0.0244 -0.0595 0.115(13) 1.0000 Uiso . . . . . .
H201 H 0.3730 0.0078 0.0176 0.115(13) 1.0000 Uiso . . . . . .
H211 H 1.5708 -0.3239 0.6605 0.115(13) 1.0000 Uiso . . . . . .
H212 H 1.5476 -0.2314 0.5753 0.115(13) 1.0000 Uiso . . . . . .
H213 H 1.5188 -0.1992 0.6743 0.115(13) 1.0000 Uiso . . . . . .

loop_
_atom_site_aniso_label
_atom_site_aniso_U_11
_atom_site_aniso_U_22
_atom_site_aniso_U_33
_atom_site_aniso_U_23
_atom_site_aniso_U_13
_atom_site_aniso_U_12
Cr1 0.0631(14) 0.0707(15) 0.0587(13) 0.0023(13) 0.0154(10) -0.0055(14)
S1 0.075(3) 0.071(3) 0.098(3) 0.005(2) 0.020(2) -0.003(2)

loop_
_geom_bond_atom_site_label_1
_geom_bond_site_symmetry_1
_geom_bond_atom_site_label_2
_geom_bond_site_symmetry_2
_geom_bond_distance
_geom_bond_publ_flag
Cr1 . C103 . 1.785(16) yes
Cr1 . C102 . 1.795(16) yes
Cr1 . C101 . 1.759(18) yes
Cr1 . C20 . 2.215(13) yes
Cr1 . C19 . 2.213(14) yes
Cr1 . C18 . 2.197(14) yes
Cr1 . C17 . 2.225(15) yes
Cr1 . C16 . 2.204(14) yes
Cr1 . C15 . 2.195(13) yes
S1 . C12 . 1.709(13) yes
S1 . C9 . 1.714(14) yes
C1 . C7 . 1.456(19) yes
C1 . C6 . 1.36(2) yes
C1 . C2 . 1.359(18) yes
C2 . H21 . 1.000 no
C2 . C3 . 1.425(18) yes
C3 . H31 . 1.000 no
C3 . C4 . 1.337(17) yes
C4 . O1 . 1.426(16) yes
C4 . C5 . 1.314(18) yes
C5 . H51 . 1.000 no
C5 . C6 . 1.39(2) yes
C6 . H61 . 1.000 no
C7 . C8 . 1.192(17) yes
C8 . C9 . 1.430(19) yes
C9 . C10 . 1.351(19) yes
C10 . H101 . 1.000 no
C10 . C11 . 1.398(18) yes
C11 . H111 . 1.000 no
C11 . C12 . 1.345(17) yes
C12 . C13 . 1.434(18) yes
C13 . C14 . 1.194(16) yes
C14 . C15 . 1.440(17) yes
C15 . C20 . 1.458(18) yes
C15 . C16 . 1.398(17) yes
C16 . H161 . 1.000 no
C16 . C17 . 1.436(18) yes
C17 . H171 . 1.000 no
C17 . C18 . 1.358(18) yes
C18 . H181 . 1.000 no
C18 . C19 . 1.429(18) yes
C19 . H191 . 1.000 no
C19 . C20 . 1.363(17) yes
C20 . H201 . 1.000 no
C21 . H213 . 1.007 no
C21 . H212 . 1.001 no
C21 . H211 . 0.999 no
C21 . O1 . 1.381(17) yes
C101 . O101 . 1.181(17) yes
C102 . O102 . 1.179(15) yes
C103 . O103 . 1.163(15) yes
